data_7239925
loop_
_publ_author_name
'Hong, ZhaoGuo'
'Zheng, Chu'
'Luo, Bi'
'You, Xin'
'Bian, HeDong'
'Liang, Hong'
'Chen, ZhenFeng'
'Huang, FuPing'

_publ_section_title
;
 Two groups of copperII pyridine--triazole complexes with &#x201C;open or
 close&#x201D; pepper rings and their in vitro antitumor activities
;
_journal_issue 11
_journal_name_full 'RSC Advances'
_journal_page_first 6297
_journal_page_last 6305
_journal_paper_doi 10.1039/C9RA10677D
_journal_volume 10
_journal_year 2020
_chemical_formula_moiety 'C15 H14 Cl2 Cu N4 O2, 0.25(H2O)'
_chemical_formula_sum 'C15 H14.5 Cl2 Cu N4 O2.25'
_chemical_formula_weight 421.24
_space_group_crystal_system monoclinic
_space_group_IT_number 14
_space_group_name_Hall '-P 2yn'
_space_group_name_H-M_alt 'P 1 21/n 1'
_atom_sites_solution_hydrogens geom
_atom_sites_solution_primary direct
_audit_creation_date 2019-07-11
_audit_creation_method
;
Olex2 1.2
(compiled 2018.05.29 svn.r3508 for OlexSys, GUI svn.r5506)
;
_audit_update_record
;
2019-11-26 deposited with the CCDC.	2020-01-27 downloaded from the CCDC.
;
_cell_angle_alpha 90
_cell_angle_beta 109.474(8)
_cell_angle_gamma 90
_cell_formula_units_Z 4
_cell_length_a 10.2362(5)
_cell_length_b 17.5970(6)
_cell_length_c 10.3334(10)
_cell_measurement_reflns_used 2574
_cell_measurement_temperature 293(2)
_cell_measurement_theta_max 26.3110
_cell_measurement_theta_min 4.0330
_cell_volume 1754.8(2)
_computing_cell_refinement 'CrysAlisPro 1.171.38.43 (Rigaku OD, 2015)'
_computing_data_collection 'CrysAlisPro 1.171.38.43 (Rigaku OD, 2015)'
_computing_data_reduction 'CrysAlisPro 1.171.38.43 (Rigaku OD, 2015)'
_computing_molecular_graphics 'Olex2 (Dolomanov et al., 2009)'
_computing_publication_material 'Olex2 (Dolomanov et al., 2009)'
_computing_structure_refinement 'ShelXL (Sheldrick, 2015)'
_computing_structure_solution 'ShelXS (Sheldrick, 2008)'
_diffrn_ambient_temperature 293(2)
_diffrn_detector 'CCD plate'
_diffrn_detector_area_resol_mean 15.9784
_diffrn_detector_type Eos
_diffrn_measured_fraction_theta_full 0.998
_diffrn_measured_fraction_theta_max 0.998
_diffrn_measurement_details
;
List of Runs (angles in degrees, time in seconds):

  # Type    Start    End  Width  t~exp~   \w     \q     \k     \f   Frames
#--------------------------------------------------------------------------
  1  \w     35.00  94.00   1.00   30.00    --   17.61 178.00 120.00   59
  2  \w    -55.00  91.00   1.00   30.00    --   17.61   0.00 -60.00  146
  3  \w    -55.00  62.00   1.00   30.00    --   17.61 -19.00 -90.00  117
  4  \w    -55.00 -30.00   1.00   30.00    --   17.61 -38.00 150.00   25
;
_diffrn_measurement_device 'four-circle diffractometer'
_diffrn_measurement_device_type 'SuperNova, Single source at offset, Eos'
_diffrn_measurement_method '\w scans'
_diffrn_orient_matrix_type 'CrysAlisPro convention (1999,Acta A55,543-557)'
_diffrn_orient_matrix_UB_11 0.0636954000
_diffrn_orient_matrix_UB_12 -0.0196344000
_diffrn_orient_matrix_UB_13 0.0279206000
_diffrn_orient_matrix_UB_21 -0.0151831000
_diffrn_orient_matrix_UB_22 -0.0066565000
_diffrn_orient_matrix_UB_23 0.0612139000
_diffrn_orient_matrix_UB_31 -0.0333301000
_diffrn_orient_matrix_UB_32 -0.0345762000
_diffrn_orient_matrix_UB_33 -0.0277317000
_diffrn_radiation_monochromator mirror
_diffrn_radiation_probe x-ray
_diffrn_radiation_type MoK\a
_diffrn_radiation_wavelength 0.71073
_diffrn_reflns_av_R_equivalents 0.0383
_diffrn_reflns_av_unetI/netI 0.0432
_diffrn_reflns_Laue_measured_fraction_full 0.998
_diffrn_reflns_Laue_measured_fraction_max 0.998
_diffrn_reflns_limit_h_max 12
_diffrn_reflns_limit_h_min -12
_diffrn_reflns_limit_k_max 16
_diffrn_reflns_limit_k_min -21
_diffrn_reflns_limit_l_max 12
_diffrn_reflns_limit_l_min -12
_diffrn_reflns_number 10804
_diffrn_reflns_point_group_measured_fraction_full 0.998
_diffrn_reflns_point_group_measured_fraction_max 0.998
_diffrn_reflns_theta_full 25.242
_diffrn_reflns_theta_max 25.343
_diffrn_reflns_theta_min 3.354
_diffrn_source 'micro-focus sealed X-ray tube'
_diffrn_source_type 'SuperNova (Mo) X-ray Source'
_exptl_absorpt_coefficient_mu 1.566
_exptl_absorpt_correction_T_max 1.00000
_exptl_absorpt_correction_T_min 0.62814
_exptl_absorpt_correction_type multi-scan
_exptl_absorpt_process_details
;
CrysAlisPro 1.171.38.43 (Rigaku Oxford Diffraction, 2015)
Empirical absorption correction using spherical harmonics,
 implemented in SCALE3 ABSPACK scaling algorithm.
;
_exptl_crystal_colour green
_exptl_crystal_density_diffrn 1.593
_exptl_crystal_description block
_exptl_crystal_F_000 852
_exptl_crystal_size_max 0.41
_exptl_crystal_size_mid 0.23
_exptl_crystal_size_min 0.12
_refine_diff_density_max 1.149
_refine_diff_density_min -0.611
_refine_diff_density_rms 0.089
_refine_ls_extinction_method none
_refine_ls_goodness_of_fit_ref 1.045
_refine_ls_hydrogen_treatment constr
_refine_ls_matrix_type full
_refine_ls_number_parameters 225
_refine_ls_number_reflns 3216
_refine_ls_number_restraints 0
_refine_ls_restrained_S_all 1.045
_refine_ls_R_factor_all 0.0766
_refine_ls_R_factor_gt 0.0541
_refine_ls_shift/su_max 0.000
_refine_ls_shift/su_mean 0.000
_refine_ls_structure_factor_coef Fsqd
_refine_ls_weighting_details 'w=1/[\s^2^(Fo^2^)+(0.0886P)^2^+2.0017P] where P=(Fo^2^+2Fc^2^)/3'
_refine_ls_weighting_scheme calc
_refine_ls_wR_factor_gt 0.1551
_refine_ls_wR_factor_ref 0.1724
_reflns_Friedel_coverage 0.000
_reflns_number_gt 2360
_reflns_number_total 3216
_reflns_threshold_expression 'I > 2\s(I)'
_cod_data_source_file c9ra10677d2.cif
_cod_data_source_block 20181231_hfp_lb_b5caaa
_cod_depositor_comments 'Adding full bibliography for 7239922--7239927.cif.'
_cod_database_code 7239925
_shelx_shelxl_version_number 2018/3
_shelx_space_group_comment
;
The symmetry employed for this shelxl refinement is uniquely defined
by the following loop, which should always be used as a source of
symmetry information in preference to the above space-group names.
They are only intended as comments.
;
_shelx_estimated_absorpt_t_max 0.834
_shelx_estimated_absorpt_t_min 0.566
_reflns_odcompleteness_completeness 99.70
_reflns_odcompleteness_iscentric 1
_reflns_odcompleteness_theta 26.32
_olex2_refinement_description
;
1. Fixed Uiso
 At 1.2 times of:
  All C(H) groups, All N(H) groups
 At 1.5 times of:
  All C(H,H,H) groups
2. Others
 Fixed Sof: O3(0.25)
3.a Aromatic/amide H refined with riding coordinates:
 N4(H4), C1(H1), C13(H13), C3(H3), C2(H2), C10(H10), C4(H4A), C9(H9)
3.b Idealised Me refined as rotating group:
 C14(H14A,H14B,H14C), C15(H15A,H15B,H15C)
;
_olex2_submission_special_instructions 'No special instructions were received'
_oxdiff_exptl_absorpt_empirical_details
;
Empirical correction (ABSPACK) includes:
- Absorption correction using spherical harmonics
- Frame scaling
;
_oxdiff_exptl_absorpt_empirical_full_max 1.640
_oxdiff_exptl_absorpt_empirical_full_min 0.740

loop_
_space_group_symop_operation_xyz
'x, y, z'
'-x+1/2, y+1/2, -z+1/2'
'-x, -y, -z'
'x-1/2, -y-1/2, z-1/2'

loop_
_atom_site_label
_atom_site_type_symbol
_atom_site_fract_x
_atom_site_fract_y
_atom_site_fract_z
_atom_site_U_iso_or_equiv
_atom_site_adp_type
_atom_site_occupancy
_atom_site_site_symmetry_order
_atom_site_calc_flag
_atom_site_refinement_flags_posn
_atom_site_refinement_flags_adp
_atom_site_refinement_flags_occupancy
Cu1 Cu 0.85895(6) 0.06596(3) 0.90017(8) 0.0543(3) Uani 1 1 d . . .
Cl2 Cl 0.99628(15) -0.01786(7) 0.83331(15) 0.0600(4) Uani 1 1 d . . .
Cl1 Cl 0.68322(13) -0.01360(7) 0.8832(2) 0.0853(6) Uani 1 1 d . . .
N1 N 0.7323(4) 0.1612(2) 0.8571(4) 0.0434(9) Uani 1 1 d . . .
N3 N 0.9963(4) 0.14822(19) 0.9406(4) 0.0430(9) Uani 1 1 d . . .
N4 N 1.1355(4) 0.15661(19) 0.9849(4) 0.0422(9) Uani 1 1 d . . .
H4 H 1.194683 0.120060 1.005645 0.051 Uiso 1 1 calc R . .
N2 N 1.0501(4) 0.27206(19) 0.9503(4) 0.0398(9) Uani 1 1 d . . .
O1 O 1.6745(3) 0.20419(19) 1.1679(4) 0.0580(10) Uani 1 1 d . . .
C12 C 1.5552(5) 0.2453(2) 1.1245(5) 0.0409(11) Uani 1 1 d . . .
C5 C 0.7999(4) 0.2281(2) 0.8726(5) 0.0370(10) Uani 1 1 d . . .
C1 C 0.5940(5) 0.1632(3) 0.8106(6) 0.0488(12) Uani 1 1 d . . .
H1 H 0.546248 0.117271 0.797657 0.059 Uiso 1 1 calc R . .
C13 C 1.4242(5) 0.2143(2) 1.0820(5) 0.0417(11) Uani 1 1 d . . .
H13 H 1.413205 0.161866 1.082896 0.050 Uiso 1 1 calc R . .
O2 O 1.7054(3) 0.34926(19) 1.1674(5) 0.0649(11) Uani 1 1 d . . .
C6 C 0.9505(4) 0.2188(2) 0.9215(5) 0.0356(10) Uani 1 1 d . . .
C11 C 1.5713(5) 0.3244(3) 1.1232(5) 0.0470(12) Uani 1 1 d . . .
C7 C 1.1670(4) 0.2307(2) 0.9914(5) 0.0365(10) Uani 1 1 d . . .
C8 C 1.3073(4) 0.2615(2) 1.0373(5) 0.0398(10) Uani 1 1 d . . .
C3 C 0.5884(5) 0.2966(3) 0.7980(6) 0.0523(13) Uani 1 1 d . . .
H3 H 0.539833 0.342212 0.777937 0.063 Uiso 1 1 calc R . .
C2 C 0.5185(5) 0.2290(3) 0.7810(5) 0.0489(12) Uani 1 1 d . . .
H2 H 0.422164 0.227836 0.750140 0.059 Uiso 1 1 calc R . .
C10 C 1.4577(5) 0.3705(3) 1.0803(6) 0.0524(13) Uani 1 1 d . . .
H10 H 1.469346 0.422908 1.079510 0.063 Uiso 1 1 calc R . .
C4 C 0.7324(5) 0.2967(2) 0.8453(5) 0.0457(12) Uani 1 1 d . . .
H4A H 0.781719 0.342020 0.858168 0.055 Uiso 1 1 calc R . .
C9 C 1.3244(5) 0.3398(3) 1.0377(5) 0.0479(12) Uani 1 1 d . . .
H9 H 1.247403 0.371582 1.009805 0.058 Uiso 1 1 calc R . .
C14 C 1.6619(5) 0.1246(3) 1.1815(7) 0.0653(16) Uani 1 1 d . . .
H14A H 1.616369 0.102692 1.092724 0.098 Uiso 1 1 calc GR . .
H14B H 1.608495 0.114611 1.240290 0.098 Uiso 1 1 calc GR . .
H14C H 1.752429 0.102591 1.220537 0.098 Uiso 1 1 calc GR . .
C15 C 1.7266(7) 0.4297(3) 1.1622(11) 0.106(3) Uani 1 1 d . . .
H15A H 1.678053 0.448032 1.071353 0.158 Uiso 1 1 calc GR . .
H15B H 1.823782 0.439933 1.185073 0.158 Uiso 1 1 calc GR . .
H15C H 1.692074 0.454815 1.226685 0.158 Uiso 1 1 calc GR . .
O3 O 1.000000 0.500000 1.000000 0.141(7) Uani 0.5 2 d S T P

loop_
_atom_site_aniso_label
_atom_site_aniso_U_11
_atom_site_aniso_U_22
_atom_site_aniso_U_33
_atom_site_aniso_U_23
_atom_site_aniso_U_13
_atom_site_aniso_U_12
Cu1 0.0392(4) 0.0268(3) 0.0875(6) 0.0000(3) 0.0084(3) 0.0006(2)
Cl2 0.0813(10) 0.0323(6) 0.0679(10) -0.0031(6) 0.0269(8) 0.0080(6)
Cl1 0.0393(7) 0.0347(7) 0.1581(18) 0.0176(8) 0.0012(8) -0.0026(5)
N1 0.0378(19) 0.0320(19) 0.054(3) 0.0022(17) 0.0071(18) 0.0024(16)
N3 0.0364(19) 0.0305(19) 0.055(3) -0.0014(17) 0.0064(18) 0.0014(15)
N4 0.0355(19) 0.0274(18) 0.058(3) 0.0026(17) 0.0076(18) 0.0059(15)
N2 0.0392(19) 0.0328(19) 0.047(2) 0.0011(17) 0.0136(18) 0.0011(16)
O1 0.0390(17) 0.0441(19) 0.087(3) 0.0026(19) 0.0152(18) 0.0045(15)
C12 0.038(2) 0.039(2) 0.046(3) -0.003(2) 0.014(2) 0.0026(19)
C5 0.040(2) 0.034(2) 0.038(3) 0.0036(19) 0.014(2) 0.0027(18)
C1 0.039(2) 0.040(3) 0.062(3) 0.005(2) 0.010(2) 0.002(2)
C13 0.046(3) 0.031(2) 0.048(3) -0.001(2) 0.016(2) -0.0011(19)
O2 0.0440(19) 0.049(2) 0.102(3) -0.010(2) 0.025(2) -0.0065(16)
C6 0.038(2) 0.028(2) 0.038(3) -0.0005(18) 0.010(2) 0.0032(17)
C11 0.042(2) 0.043(3) 0.058(3) -0.013(2) 0.019(2) -0.008(2)
C7 0.042(2) 0.029(2) 0.036(3) -0.0027(18) 0.009(2) -0.0029(18)
C8 0.040(2) 0.036(2) 0.042(3) 0.001(2) 0.013(2) -0.0014(18)
C3 0.056(3) 0.042(3) 0.064(4) 0.014(2) 0.026(3) 0.019(2)
C2 0.039(2) 0.047(3) 0.056(3) 0.009(2) 0.010(2) 0.009(2)
C10 0.051(3) 0.033(2) 0.072(4) -0.007(2) 0.019(3) -0.005(2)
C4 0.050(3) 0.032(2) 0.057(3) 0.007(2) 0.021(2) 0.006(2)
C9 0.045(3) 0.037(2) 0.057(3) -0.002(2) 0.010(2) 0.005(2)
C14 0.051(3) 0.044(3) 0.094(5) 0.005(3) 0.016(3) 0.011(2)
C15 0.057(4) 0.048(4) 0.218(10) -0.018(4) 0.053(5) -0.017(3)
O3 0.19(2) 0.154(16) 0.099(13) 0.023(11) 0.080(14) 0.007(14)

loop_
_atom_type_symbol
_atom_type_description
_atom_type_scat_dispersion_real
_atom_type_scat_dispersion_imag
_atom_type_scat_source
C C 0.0033 0.0016 'International Tables Vol C Tables 4.2.6.8 and 6.1.1.4'
H H 0.0000 0.0000 'International Tables Vol C Tables 4.2.6.8 and 6.1.1.4'
Cl Cl 0.1484 0.1585 'International Tables Vol C Tables 4.2.6.8 and 6.1.1.4'
Cu Cu 0.3201 1.2651 'International Tables Vol C Tables 4.2.6.8 and 6.1.1.4'
N N 0.0061 0.0033 'International Tables Vol C Tables 4.2.6.8 and 6.1.1.4'
O O 0.0106 0.0060 'International Tables Vol C Tables 4.2.6.8 and 6.1.1.4'

loop_
_geom_angle_atom_site_label_1
_geom_angle_atom_site_label_2
_geom_angle_atom_site_label_3
_geom_angle
Cl1 Cu1 Cl2 97.54(6)
N1 Cu1 Cl2 148.82(13)
N1 Cu1 Cl1 93.45(11)
N3 Cu1 Cl2 94.07(12)
N3 Cu1 Cl1 167.66(13)
N3 Cu1 N1 78.57(15)
C5 N1 Cu1 114.9(3)
C1 N1 Cu1 127.6(3)
C1 N1 C5 117.5(4)
N4 N3 Cu1 138.8(3)
C6 N3 Cu1 118.0(3)
C6 N3 N4 103.3(3)
N3 N4 H4 125.3
C7 N4 N3 109.4(3)
C7 N4 H4 125.3
C6 N2 C7 102.9(3)
C12 O1 C14 117.2(4)
O1 C12 C13 124.5(4)
O1 C12 C11 115.8(4)
C13 C12 C11 119.7(4)
N1 C5 C6 112.6(4)
N1 C5 C4 122.7(4)
C4 C5 C6 124.7(4)
N1 C1 H1 118.2
N1 C1 C2 123.6(4)
C2 C1 H1 118.2
C12 C13 H13 119.9
C12 C13 C8 120.3(4)
C8 C13 H13 119.9
C11 O2 C15 116.8(4)
N3 C6 N2 114.8(4)
N3 C6 C5 116.0(4)
N2 C6 C5 129.3(4)
O2 C11 C12 115.0(4)
C10 C11 C12 120.3(4)
C10 C11 O2 124.7(4)
N4 C7 N2 109.7(4)
N4 C7 C8 124.9(4)
N2 C7 C8 125.4(4)
C13 C8 C7 121.8(4)
C9 C8 C13 119.6(4)
C9 C8 C7 118.6(4)
C2 C3 H3 120.2
C2 C3 C4 119.6(4)
C4 C3 H3 120.2
C1 C2 H2 120.8
C3 C2 C1 118.4(4)
C3 C2 H2 120.8
C11 C10 H10 119.7
C11 C10 C9 120.6(4)
C9 C10 H10 119.7
C5 C4 C3 118.3(4)
C5 C4 H4A 120.9
C3 C4 H4A 120.9
C8 C9 C10 119.6(4)
C8 C9 H9 120.2
C10 C9 H9 120.2
O1 C14 H14A 109.5
O1 C14 H14B 109.5
O1 C14 H14C 109.5
H14A C14 H14B 109.5
H14A C14 H14C 109.5
H14B C14 H14C 109.5
O2 C15 H15A 109.5
O2 C15 H15B 109.5
O2 C15 H15C 109.5
H15A C15 H15B 109.5
H15A C15 H15C 109.5
H15B C15 H15C 109.5

loop_
_geom_bond_atom_site_label_1
_geom_bond_atom_site_label_2
_geom_bond_distance
Cu1 Cl2 2.2971(14)
Cu1 Cl1 2.2399(14)
Cu1 N1 2.075(3)
Cu1 N3 1.963(4)
N1 C5 1.347(5)
N1 C1 1.335(6)
N3 N4 1.352(5)
N3 C6 1.318(5)
N4 H4 0.8600
N4 C7 1.340(5)
N2 C6 1.343(5)
N2 C7 1.343(5)
O1 C12 1.361(5)
O1 C14 1.418(6)
C12 C13 1.377(6)
C12 C11 1.401(6)
C5 C6 1.463(6)
C5 C4 1.373(6)
C1 H1 0.9300
C1 C2 1.369(6)
C13 H13 0.9300
C13 C8 1.402(6)
O2 C11 1.367(5)
O2 C15 1.435(6)
C11 C10 1.365(7)
C7 C8 1.458(6)
C8 C9 1.389(6)
C3 H3 0.9300
C3 C2 1.369(7)
C3 C4 1.389(7)
C2 H2 0.9300
C10 H10 0.9300
C10 C9 1.396(7)
C4 H4A 0.9300
C9 H9 0.9300
C14 H14A 0.9600
C14 H14B 0.9600
C14 H14C 0.9600
C15 H15A 0.9600
C15 H15B 0.9600
C15 H15C 0.9600

loop_
_geom_torsion_atom_site_label_1
_geom_torsion_atom_site_label_2
_geom_torsion_atom_site_label_3
_geom_torsion_atom_site_label_4
_geom_torsion
Cu1 N1 C5 C6 -1.8(5)
Cu1 N1 C5 C4 178.3(4)
Cu1 N1 C1 C2 -178.0(4)
Cu1 N3 N4 C7 179.8(4)
Cu1 N3 C6 N2 -179.6(3)
Cu1 N3 C6 C5 0.6(6)
N1 C5 C6 N3 0.8(6)
N1 C5 C6 N2 -178.9(4)
N1 C5 C4 C3 -0.9(8)
N1 C1 C2 C3 1.0(8)
N3 N4 C7 N2 -0.8(5)
N3 N4 C7 C8 178.8(4)
N4 N3 C6 N2 -0.1(5)
N4 N3 C6 C5 -179.9(4)
N4 C7 C8 C13 -1.1(7)
N4 C7 C8 C9 179.5(5)
N2 C7 C8 C13 178.4(5)
N2 C7 C8 C9 -1.0(7)
O1 C12 C13 C8 -179.2(5)
O1 C12 C11 O2 -0.7(7)
O1 C12 C11 C10 179.5(5)
C12 C13 C8 C7 179.9(4)
C12 C13 C8 C9 -0.8(7)
C12 C11 C10 C9 0.2(8)
C5 N1 C1 C2 -1.3(8)
C1 N1 C5 C6 -178.9(4)
C1 N1 C5 C4 1.2(7)
C13 C12 C11 O2 179.9(4)
C13 C12 C11 C10 0.1(8)
C13 C8 C9 C10 1.1(8)
O2 C11 C10 C9 -179.6(5)
C6 N3 N4 C7 0.5(5)
C6 N2 C7 N4 0.6(5)
C6 N2 C7 C8 -178.9(4)
C6 C5 C4 C3 179.3(5)
C11 C12 C13 C8 0.1(7)
C11 C10 C9 C8 -0.9(8)
C7 N2 C6 N3 -0.3(5)
C7 N2 C6 C5 179.4(5)
C7 C8 C9 C10 -179.5(5)
C2 C3 C4 C5 0.5(8)
C4 C5 C6 N3 -179.3(5)
C4 C5 C6 N2 0.9(8)
C4 C3 C2 C1 -0.5(8)
C14 O1 C12 C13 -5.9(8)
C14 O1 C12 C11 174.8(5)
C15 O2 C11 C12 177.4(6)
C15 O2 C11 C10 -2.8(9)
